data_7009381
loop_
_publ_author_name
'Ma, Bao-Qing'
'Gao, Song'
'Bai, Ou'
'Sun, Hao-Ling'
'Xu, Guang-Xian'

_publ_section_title
;
 Synthesis and structure of an unprecedented heterometallic
 tetranuclear cluster [Gd2Co2(\m4-O)(\m-H2O)(CDTA)2(H2O)6]&#x00B7;10H2O
 (H4CDTA&#x2005;=&#x2005;trans-1,2-cyclohexanedinitrilotetraacetic
 acid)
;
_journal_issue 7
_journal_name_full 'Journal of the Chemical Society, Dalton Transactions'
_journal_page_first 1003
_journal_paper_doi 10.1039/b000490l
_journal_year 2000
_chemical_formula_sum 'C28 H70 Co2 Gd2 N4 O34'
_chemical_formula_weight 1439.24
_chemical_name_systematic
; 
 ? 
;
_space_group_IT_number 5
_symmetry_cell_setting monoclinic
_symmetry_space_group_name_Hall 'C 2y'
_symmetry_space_group_name_H-M 'C 1 2 1'
_atom_sites_solution_hydrogens geom
_atom_sites_solution_primary direct
_atom_sites_solution_secondary difmap
_audit_creation_method SHELXL-97
_cell_angle_alpha 90.00
_cell_angle_beta 109.640(5)
_cell_angle_gamma 90.00
_cell_formula_units_Z 2
_cell_length_a 24.940(2)
_cell_length_b 9.7718(8)
_cell_length_c 10.1941(6)
_cell_measurement_temperature 293(2)
_cell_volume 2339.9(3)
_computing_cell_refinement 'HKL Denzo Scalepack'
_computing_data_collection 'Nonius Kappa CCD'
_computing_data_reduction 'HKL Denzo Maxus'
_computing_molecular_graphics 'Siemens SHELXTL (1990)'
_computing_publication_material 'Siemens SHELXL-97'
_computing_structure_refinement 'SHELXL-97 (Sheldrick, 1997)'
_computing_structure_solution 'SHELXS-97 (Sheldrick, 1990)'
_diffrn_ambient_temperature 293(2)
_diffrn_detector_area_resol_mean 0.71
_diffrn_measured_fraction_theta_full 0.992
_diffrn_measured_fraction_theta_max 0.992
_diffrn_measurement_device_type 'Nonius Kappa CCD'
_diffrn_measurement_method CCD
_diffrn_radiation_monochromator graphite
_diffrn_radiation_source 'fine-focus sealed tube'
_diffrn_radiation_type MoK\a
_diffrn_radiation_wavelength 0.71073
_diffrn_reflns_av_R_equivalents 0.0483
_diffrn_reflns_av_sigmaI/netI 0.0503
_diffrn_reflns_limit_h_max 30
_diffrn_reflns_limit_h_min -31
_diffrn_reflns_limit_k_max 12
_diffrn_reflns_limit_k_min -9
_diffrn_reflns_limit_l_max 12
_diffrn_reflns_limit_l_min -12
_diffrn_reflns_number 9951
_diffrn_reflns_theta_full 26.36
_diffrn_reflns_theta_max 26.36
_diffrn_reflns_theta_min 3.40
_exptl_absorpt_coefficient_mu 3.604
_exptl_absorpt_correction_T_max 0.815
_exptl_absorpt_correction_T_min 0.713
_exptl_absorpt_correction_type SORTAV
_exptl_crystal_colour pink
_exptl_crystal_density_diffrn 2.043
_exptl_crystal_density_method 'not measured'
_exptl_crystal_description needle-like
_exptl_crystal_F_000 1440
_exptl_crystal_size_max 0.28
_exptl_crystal_size_mid 0.16
_exptl_crystal_size_min 0.08
_refine_diff_density_max 3.711
_refine_diff_density_min -2.083
_refine_diff_density_rms 0.296
_refine_ls_abs_structure_details 'Flack H D (1983), Acta Cryst. A39, 876-881'
_refine_ls_abs_structure_Flack 0.00
_refine_ls_extinction_coef 0.0011(5)
_refine_ls_extinction_expression Fc^*^=kFc[1+0.001xFc^2^\l^3^/sin(2\q)]^-1/4^
_refine_ls_extinction_method SHELXL
_refine_ls_goodness_of_fit_ref 1.173
_refine_ls_hydrogen_treatment mixed
_refine_ls_matrix_type full
_refine_ls_number_parameters 301
_refine_ls_number_reflns 4115
_refine_ls_number_restraints 145
_refine_ls_restrained_S_all 1.192
_refine_ls_R_factor_all 0.0808
_refine_ls_R_factor_gt 0.0712
_refine_ls_shift/su_max 0.001
_refine_ls_shift/su_mean 0.000
_refine_ls_structure_factor_coef Fsqd
_refine_ls_weighting_details 'calc w=1/[\s^2^(Fo^2^)+(0.0889P)^2^+88.5448P] where P=(Fo^2^+2Fc^2^)/3'
_refine_ls_weighting_scheme calc
_refine_ls_wR_factor_gt 0.1821
_refine_ls_wR_factor_ref 0.1932
_reflns_number_gt 3777
_reflns_number_total 4115
_reflns_threshold_expression >2sigma(I)
_cod_data_source_file b000490l.txt
_cod_data_source_block c2
_cod_depositor_comments
;
The following automatic conversions were performed:
'_symmetry_cell_setting' value 'Monoclinic' changed to 'monoclinic'
according to '/home/saulius/struct/CIF-dictionaries/cif_core.dic'
dictionary named 'cif_core.dic' version 2.4.1 from 2010-06-29.

Automatic conversion script
Id: cif_fix_enum 1527 2010-12-29 10:47:43Z saulius 
;
_cod_original_sg_symbol_H-M C2
_cod_database_code 7009381

loop_
_symmetry_equiv_pos_as_xyz
'x, y, z'
'-x, y, -z'
'x+1/2, y+1/2, z'
'-x+1/2, y+1/2, -z'

loop_
_atom_site_label
_atom_site_type_symbol
_atom_site_fract_x
_atom_site_fract_y
_atom_site_fract_z
_atom_site_U_iso_or_equiv
_atom_site_adp_type
_atom_site_occupancy
_atom_site_symmetry_multiplicity
_atom_site_calc_flag
_atom_site_refinement_flags
_atom_site_disorder_assembly
_atom_site_disorder_group
Co1 Co 0.56982(11) 1.2832(3) 0.9270(3) 0.0302(6) Uani 1 1 d U . .
Gd1 Gd 0.55820(2) 1.07137(11) 1.17856(6) 0.0205(3) Uani 1 1 d U . .
O1 O 0.5000 1.211(2) 1.0000 0.027(2) Uani 1 2 d SU . .
O2 O 0.5000 0.931(2) 1.0000 0.020(3) Uani 1 2 d SU . .
O3 O 0.6095(7) 1.281(2) 1.1761(16) 0.038(3) Uani 1 1 d U . .
O4 O 0.6869(5) 1.3170(17) 1.3304(17) 0.051(4) Uani 1 1 d U . .
O5 O 0.5269(9) 1.459(2) 0.868(3) 0.058(4) Uani 1 1 d U . .
O6 O 0.5213(8) 1.6815(19) 0.858(2) 0.052(5) Uani 1 1 d U . .
O7 O 0.6023(4) 1.079(2) 0.9965(10) 0.034(2) Uani 1 1 d U . .
O8 O 0.6473(7) 0.9056(16) 0.9424(19) 0.061(5) Uani 1 1 d DU . .
O9 O 0.4971(9) 1.201(3) 0.722(2) 0.060(4) Uani 1 1 d U . .
O10 O 0.4644(12) 1.255(5) 0.535(4) 0.22(3) Uani 1 1 d U . .
O11 O 0.6091(8) 0.857(2) 1.183(2) 0.059(4) Uani 1 1 d U . .
O12 O 0.5097(9) 0.915(2) 1.2790(18) 0.058(5) Uani 1 1 d U . .
O13 O 0.6349(5) 1.087(3) 1.3971(12) 0.060(4) Uani 1 1 d U . .
O14 O 0.6988(8) 0.909(2) 1.582(2) 0.078(6) Uani 1 1 d . . .
O15 O 0.4772(8) -0.083(2) 0.5010(19) 0.064(6) Uani 1 1 d . . .
O16 O 0.5861(9) 0.516(2) 1.336(2) 0.076(3) Uiso 1 1 d . . .
O17 O 0.6224(9) 0.756(2) 1.669(2) 0.076(3) Uiso 1 1 d . . .
O18 O 0.5625(9) 0.853(3) 0.923(3) 0.076(3) Uiso 1 1 d D . .
N1 N 0.6363(7) 1.4418(17) 0.9822(17) 0.035(2) Uani 1 1 d U . .
N2 N 0.6110(6) 1.2316(17) 0.7774(15) 0.032(2) Uani 1 1 d U . .
C1 C 0.6559(9) 1.334(2) 1.2156(19) 0.036(4) Uani 1 1 d U . .
C2 C 0.6814(8) 1.409(2) 1.119(2) 0.040(4) Uani 1 1 d U . .
H2B H 0.6994 1.4931 1.1625 0.048 Uiso 1 1 calc R . .
H2C H 0.7104 1.3520 1.1022 0.048 Uiso 1 1 calc R . .
C3 C 0.5474(7) 1.564(3) 0.8990(15) 0.032(3) Uani 1 1 d U . .
C4 C 0.6065(7) 1.578(3) 0.9958(16) 0.037(3) Uani 1 1 d U . .
H4A H 0.6070 1.5904 1.0906 0.044 Uiso 1 1 calc R . .
H4B H 0.6252 1.6550 0.9702 0.044 Uiso 1 1 calc R . .
C5 C 0.6213(7) 1.0127(19) 0.9173(19) 0.029(3) Uani 1 1 d U . .
C6 C 0.6209(6) 1.080(3) 0.7842(15) 0.030(3) Uani 1 1 d U . .
H6A H 0.5915 1.0370 0.7072 0.035 Uiso 1 1 calc R . .
H6B H 0.6571 1.0617 0.7716 0.035 Uiso 1 1 calc R . .
C7 C 0.5088(8) 1.223(2) 0.6179(18) 0.032(4) Uani 1 1 d U . .
C8 C 0.5720(8) 1.265(2) 0.6335(19) 0.038(4) Uani 1 1 d U . .
H8A H 0.5841 1.2166 0.5653 0.046 Uiso 1 1 calc R . .
H8B H 0.5737 1.3627 0.6165 0.046 Uiso 1 1 calc R . .
C9 C 0.6610(8) 1.451(2) 0.868(2) 0.036(3) Uani 1 1 d U . .
H9A H 0.6328 1.4988 0.7909 0.044 Uiso 1 1 calc R . .
C10 C 0.6662(9) 1.312(2) 0.8178(18) 0.037(4) Uani 1 1 d U . .
H10A H 0.6933 1.2630 0.8960 0.045 Uiso 1 1 calc R . .
C11 C 0.6916(10) 1.311(3) 0.698(2) 0.054(5) Uani 1 1 d U . .
H11B H 0.6995 1.2173 0.6780 0.065 Uiso 1 1 calc R . .
H11C H 0.6641 1.3488 0.6142 0.065 Uiso 1 1 calc R . .
C12 C 0.7472(11) 1.395(3) 0.738(3) 0.072(7) Uani 1 1 d DU . .
H12B H 0.7764 1.3487 0.8117 0.087 Uiso 1 1 calc R . .
H12C H 0.7600 1.4004 0.6577 0.087 Uiso 1 1 calc R . .
C13 C 0.7403(9) 1.541(3) 0.785(2) 0.073(8) Uani 1 1 d DU . .
H13B H 0.7148 1.5925 0.7082 0.087 Uiso 1 1 calc R . .
H13C H 0.7770 1.5868 0.8162 0.087 Uiso 1 1 calc R . .
C14 C 0.7161(9) 1.535(3) 0.905(2) 0.053(6) Uani 1 1 d U . .
H14A H 0.7085 1.6276 0.9291 0.064 Uiso 1 1 calc R . .
H14B H 0.7443 1.4953 0.9864 0.064 Uiso 1 1 calc R . .

loop_
_atom_site_aniso_label
_atom_site_aniso_U_11
_atom_site_aniso_U_22
_atom_site_aniso_U_33
_atom_site_aniso_U_23
_atom_site_aniso_U_13
_atom_site_aniso_U_12
Co1 0.0333(12) 0.0321(14) 0.0272(11) 0.0037(10) 0.0128(9) 0.0009(10)
Gd1 0.0211(3) 0.0278(4) 0.0138(3) -0.0004(5) 0.0074(2) 0.0003(5)
O1 0.024(6) 0.026(6) 0.026(7) 0.000 0.003(4) 0.000
O2 0.021(6) 0.027(6) 0.010(6) 0.000 0.003(5) 0.000
O3 0.034(6) 0.051(6) 0.035(5) -0.009(5) 0.019(4) -0.019(5)
O4 0.021(6) 0.070(11) 0.059(7) 0.038(8) 0.007(5) -0.009(6)
O5 0.059(8) 0.031(5) 0.084(12) 0.009(6) 0.024(8) 0.006(6)
O6 0.045(9) 0.025(6) 0.074(13) 0.001(8) 0.002(8) 0.006(7)
O7 0.035(4) 0.044(5) 0.035(4) 0.005(5) 0.027(4) 0.006(5)
O8 0.090(12) 0.037(9) 0.060(10) 0.014(7) 0.030(9) 0.031(8)
O9 0.058(7) 0.098(13) 0.028(5) -0.013(7) 0.020(5) -0.032(8)
O10 0.077(11) 0.30(5) 0.17(2) 0.18(3) -0.091(18) -0.11(2)
O11 0.049(9) 0.047(6) 0.077(11) 0.027(7) 0.016(7) 0.027(7)
O12 0.080(10) 0.080(12) 0.026(7) -0.012(7) 0.035(7) -0.055(9)
O13 0.040(6) 0.105(13) 0.024(4) 0.010(7) -0.006(4) -0.016(9)
O14 0.071(12) 0.083(15) 0.075(13) 0.019(11) 0.016(10) 0.020(10)
O15 0.059(10) 0.099(16) 0.045(9) 0.030(10) 0.034(9) 0.009(9)
N1 0.042(6) 0.030(6) 0.040(7) 0.003(5) 0.024(5) 0.003(4)
N2 0.035(6) 0.039(6) 0.026(6) 0.003(5) 0.016(5) 0.007(5)
C1 0.057(9) 0.022(9) 0.031(6) -0.011(7) 0.018(6) -0.019(7)
C2 0.038(8) 0.046(12) 0.037(7) 0.008(7) 0.015(6) -0.008(6)
C3 0.056(7) 0.021(6) 0.033(7) 0.009(10) 0.031(5) 0.007(7)
C4 0.062(7) 0.024(7) 0.031(7) 0.002(9) 0.024(5) 0.010(7)
C5 0.025(7) 0.033(7) 0.030(8) 0.001(6) 0.009(6) 0.000(6)
C6 0.030(6) 0.033(7) 0.029(6) 0.007(7) 0.015(5) -0.004(8)
C7 0.036(7) 0.042(11) 0.021(6) -0.006(7) 0.015(5) 0.001(7)
C8 0.043(7) 0.044(11) 0.030(7) 0.012(8) 0.015(6) -0.002(8)
C9 0.038(8) 0.042(9) 0.037(8) 0.006(7) 0.023(7) 0.001(6)
C10 0.055(8) 0.039(8) 0.022(8) -0.002(7) 0.020(6) -0.010(7)
C11 0.062(12) 0.079(15) 0.032(10) 0.007(9) 0.030(9) -0.010(10)
C12 0.062(14) 0.13(2) 0.040(12) -0.001(13) 0.038(11) -0.022(13)
C13 0.048(11) 0.13(2) 0.044(10) -0.024(16) 0.027(9) -0.055(14)
C14 0.058(11) 0.074(16) 0.030(9) -0.004(9) 0.018(8) -0.030(10)

loop_
_atom_type_symbol
_atom_type_description
_atom_type_scat_dispersion_real
_atom_type_scat_dispersion_imag
_atom_type_scat_source
C C 0.0033 0.0016 'International Tables Vol C Tables 4.2.6.8 and 6.1.1.4'
H H 0.0000 0.0000 'International Tables Vol C Tables 4.2.6.8 and 6.1.1.4'
N N 0.0061 0.0033 'International Tables Vol C Tables 4.2.6.8 and 6.1.1.4'
O O 0.0106 0.0060 'International Tables Vol C Tables 4.2.6.8 and 6.1.1.4'
Gd Gd -0.1653 3.9035 'International Tables Vol C Tables 4.2.6.8 and 6.1.1.4'
Co Co 0.3494 0.9721 'International Tables Vol C Tables 4.2.6.8 and 6.1.1.4'

loop_
_geom_angle_atom_site_label_1
_geom_angle_atom_site_label_2
_geom_angle_atom_site_label_3
_geom_angle
_geom_angle_site_symmetry_1
_geom_angle_site_symmetry_3
_geom_angle_publ_flag
O5 Co1 N2 108.6(9) . . ?
O5 Co1 O7 169.6(7) . . ?
N2 Co1 O7 78.7(5) . . ?
O5 Co1 N1 75.7(7) . . ?
N2 Co1 N1 81.3(6) . . ?
O7 Co1 N1 113.3(6) . . ?
O5 Co1 O1 88.6(8) . . ?
N2 Co1 O1 140.4(6) . . ?
O7 Co1 O1 81.2(6) . . ?
N1 Co1 O1 138.2(6) . . ?
O5 Co1 O9 81.5(9) . . ?
N2 Co1 O9 73.1(6) . . ?
O7 Co1 O9 93.8(7) . . ?
N1 Co1 O9 138.0(7) . . ?
O1 Co1 O9 74.7(5) . . ?
O5 Co1 O3 108.4(9) . . ?
N2 Co1 O3 128.3(6) . . ?
O7 Co1 O3 70.9(6) . . ?
N1 Co1 O3 74.2(6) . . ?
O1 Co1 O3 74.6(4) . . ?
O9 Co1 O3 147.4(6) . . ?
O5 Co1 Gd1 125.4(7) . . ?
N2 Co1 Gd1 125.0(4) . . ?
O7 Co1 Gd1 46.4(2) . . ?
N1 Co1 Gd1 119.1(4) . . ?
O1 Co1 Gd1 43.7(3) . . ?
O9 Co1 Gd1 102.9(5) . . ?
O3 Co1 Gd1 45.7(4) . . ?
O9 Gd1 O1 73.7(5) 2_657 . ?
O9 Gd1 O2 110.6(6) 2_657 . ?
O1 Gd1 O2 71.3(4) . . ?
O9 Gd1 O12 72.9(6) 2_657 . ?
O1 Gd1 O12 115.8(7) . . ?
O2 Gd1 O12 71.8(5) . . ?
O9 Gd1 O13 88.2(7) 2_657 . ?
O1 Gd1 O13 140.8(9) . . ?
O2 Gd1 O13 147.7(8) . . ?
O12 Gd1 O13 90.1(7) . . ?
O9 Gd1 O3 86.3(8) 2_657 . ?
O1 Gd1 O3 72.0(6) . . ?
O2 Gd1 O3 132.6(5) . . ?
O12 Gd1 O3 153.4(6) . . ?
O13 Gd1 O3 72.5(7) . . ?
O9 Gd1 O11 146.7(7) 2_657 . ?
O1 Gd1 O11 134.1(6) . . ?
O2 Gd1 O11 72.3(7) . . ?
O12 Gd1 O11 77.1(8) . . ?
O13 Gd1 O11 77.8(8) . . ?
O3 Gd1 O11 117.0(4) . . ?
O9 Gd1 O7 142.1(7) 2_657 . ?
O1 Gd1 O7 73.3(4) . . ?
O2 Gd1 O7 75.5(4) . . ?
O12 Gd1 O7 139.8(7) . . ?
O13 Gd1 O7 106.2(4) . . ?
O3 Gd1 O7 66.1(6) . . ?
O11 Gd1 O7 71.2(7) . . ?
O9 Gd1 Co1 102.0(6) 2_657 . ?
O1 Gd1 Co1 40.93(16) . . ?
O2 Gd1 Co1 87.6(3) . . ?
O12 Gd1 Co1 154.6(5) . . ?
O13 Gd1 Co1 114.9(5) . . ?
O3 Gd1 Co1 45.1(4) . . ?
O11 Gd1 Co1 111.3(5) . . ?
O7 Gd1 Co1 40.1(5) . . ?
O9 Gd1 Gd1 92.4(5) 2_657 2_657 ?
O1 Gd1 Gd1 35.5(5) . 2_657 ?
O2 Gd1 Gd1 35.7(4) . 2_657 ?
O12 Gd1 Gd1 94.4(5) . 2_657 ?
O13 Gd1 Gd1 175.4(6) . 2_657 ?
O3 Gd1 Gd1 103.0(4) . 2_657 ?
O11 Gd1 Gd1 104.0(5) . 2_657 ?
O7 Gd1 Gd1 70.7(2) . 2_657 ?
Co1 Gd1 Gd1 60.57(5) . 2_657 ?
Co1 O1 Co1 143.0(11) . 2_657 ?
Co1 O1 Gd1 105.9(2) . 2_657 ?
Co1 O1 Gd1 95.4(2) 2_657 2_657 ?
Co1 O1 Gd1 95.4(2) . . ?
Co1 O1 Gd1 105.9(2) 2_657 . ?
Gd1 O1 Gd1 109.0(9) 2_657 . ?
Gd1 O2 Gd1 108.5(9) . 2_657 ?
C1 O3 Co1 111.0(13) . . ?
C1 O3 Gd1 144.3(17) . . ?
Co1 O3 Gd1 89.2(6) . . ?
C3 O5 Co1 122.9(18) . . ?
C5 O7 Co1 116.5(12) . . ?
C5 O7 Gd1 147.0(16) . . ?
Co1 O7 Gd1 93.5(5) . . ?
C7 O9 Gd1 145.5(17) . 2_657 ?
C7 O9 Co1 111.7(15) . . ?
Gd1 O9 Co1 100.9(7) 2_657 . ?
C7 O10 C8 144(5) . 2_656 ?
C7 O10 C7 92(3) . 2_656 ?
C8 O10 C7 51.9(16) 2_656 2_656 ?
C9 N1 C2 111.0(15) . . ?
C9 N1 C4 110.8(15) . . ?
C2 N1 C4 109.5(15) . . ?
C9 N1 Co1 108.4(12) . . ?
C2 N1 Co1 110.7(11) . . ?
C4 N1 Co1 106.4(12) . . ?
C8 N2 C6 107.8(14) . . ?
C8 N2 C10 112.5(14) . . ?
C6 N2 C10 112.3(13) . . ?
C8 N2 Co1 109.4(11) . . ?
C6 N2 Co1 107.9(9) . . ?
C10 N2 Co1 106.9(11) . . ?
O4 C1 O3 120.4(18) . . ?
O4 C1 C2 115.7(17) . . ?
O3 C1 C2 123.4(18) . . ?
N1 C2 C1 110.8(15) . . ?
O5 C3 O6 124.6(17) . . ?
O5 C3 C4 121(3) . . ?
O6 C3 C4 114(2) . . ?
C3 C4 N1 105(2) . . ?
O8 C5 O7 127.2(19) . . ?
O8 C5 C6 114.0(18) . . ?
O7 C5 C6 118.1(18) . . ?
C5 C6 N2 115.0(16) . . ?
O10 C7 O9 103(3) . . ?
O10 C7 C8 132(2) . . ?
O9 C7 C8 118.8(17) . . ?
O10 C7 O10 83(2) . 2_656 ?
O9 C7 O10 173.9(18) . 2_656 ?
C8 C7 O10 55.4(11) . 2_656 ?
N2 C8 C7 109.7(14) . . ?
C10 C9 N1 108.9(16) . . ?
C10 C9 C14 113.8(17) . . ?
N1 C9 C14 114.2(17) . . ?
C9 C10 N2 113.2(16) . . ?
C9 C10 C11 112.7(17) . . ?
N2 C10 C11 110.9(15) . . ?
C12 C11 C10 110.9(18) . . ?
C13 C12 C11 113(2) . . ?
C12 C13 C14 110(2) . . ?
C13 C14 C9 112.5(17) . . ?

loop_
_geom_bond_atom_site_label_1
_geom_bond_atom_site_label_2
_geom_bond_distance
_geom_bond_site_symmetry_2
_geom_bond_publ_flag
Co1 O5 2.01(2) . ?
Co1 N2 2.165(14) . ?
Co1 O7 2.18(2) . ?
Co1 N1 2.201(17) . ?
Co1 O1 2.226(8) . ?
Co1 O9 2.40(2) . ?
Co1 O3 2.395(16) . ?
Co1 Gd1 3.383(3) . ?
Gd1 O9 2.339(19) 2_657 ?
Gd1 O1 2.346(13) . ?
Gd1 O2 2.352(13) . ?
Gd1 O12 2.386(16) . ?
Gd1 O13 2.404(11) . ?
Gd1 O3 2.421(18) . ?
Gd1 O11 2.44(2) . ?
Gd1 O7 2.456(9) . ?
Gd1 Gd1 3.8180(11) 2_657 ?
O1 Co1 2.226(8) 2_657 ?
O1 Gd1 2.346(13) 2_657 ?
O2 Gd1 2.352(13) 2_657 ?
O3 C1 1.21(2) . ?
O4 C1 1.18(2) . ?
O5 C3 1.15(3) . ?
O6 C3 1.31(3) . ?
O7 C5 1.25(2) . ?
O8 C5 1.21(2) . ?
O9 C7 1.21(3) . ?
O9 Gd1 2.339(19) 2_657 ?
O10 C7 1.18(3) . ?
O10 C8 1.66(4) 2_656 ?
O10 C7 1.92(5) 2_656 ?
O15 O15 1.14(3) 2_656 ?
N1 C9 1.49(2) . ?
N1 C2 1.50(3) . ?
N1 C4 1.55(3) . ?
N2 C8 1.50(2) . ?
N2 C6 1.50(3) . ?
N2 C10 1.52(2) . ?
C1 C2 1.53(3) . ?
C3 C4 1.48(2) . ?
C5 C6 1.50(2) . ?
C7 C8 1.59(3) . ?
C7 O10 1.92(5) 2_656 ?
C9 C10 1.47(3) . ?
C9 C14 1.54(3) . ?
C10 C11 1.56(2) . ?
C11 C12 1.55(3) . ?
C12 C13 1.531(19) . ?
C13 C14 1.54(3) . ?
